data_8103954
loop_
_publ_author_name
'Henke, H.'

_publ_section_title
;
 Crystal structures, order-disorder transition and twinning of the
 Jahn-Teller system (N O)2 V Cl6
;
_journal_name_full 'Zeitschrift fuer Kristallographie (149,1979-)'
_journal_page_first 617
_journal_page_last 625
_journal_volume 218
_journal_year 2003
_chemical_formula_sum 'Cl6 N2 O2 V'
_chemical_name_systematic '(N O)2 (V Cl6)'
_space_group_IT_number 128
_symmetry_space_group_name_Hall '-P 4 2n'
_symmetry_space_group_name_H-M 'P 4/m n c'
_cell_angle_alpha 90
_cell_angle_beta 90
_cell_angle_gamma 90
_cell_formula_units_Z 2
_cell_length_a 6.678
_cell_length_b 6.678
_cell_length_c 10.238
_cell_volume 456.571
_citation_journal_id_ASTM ZEKRDZ
_cod_data_source_file Henke_ZEKRDZ_2003_978.cif
_cod_data_source_block Cl6N2O2V1
_cod_original_cell_volume 456.5706
_cod_original_formula_sum 'Cl6 N2 O2 V1'
_cod_database_code 8103954

loop_
_symmetry_equiv_pos_as_xyz
x,y,z
-y,x,z
-x,-y,z
y,-x,z
x+1/2,-y+1/2,-z+1/2
y+1/2,x+1/2,-z+1/2
-x+1/2,y+1/2,-z+1/2
-y+1/2,-x+1/2,-z+1/2
-x,-y,-z
y,-x,-z
x,y,-z
-y,x,-z
-x-1/2,y-1/2,z-1/2
-y-1/2,-x-1/2,z-1/2
x-1/2,-y-1/2,z-1/2
y-1/2,x-1/2,z-1/2

loop_
_atom_site_label
_atom_site_type_symbol
_atom_site_fract_x
_atom_site_fract_y
_atom_site_fract_z
_atom_site_occupancy
_atom_site_U_iso_or_equiv
V1 V+4 0 0 0 1 0.0
N1 N+3 0.055 0.5334 0.1996 0.25 0.0
Cl1 Cl-1 0 0 0.22779 1 0.0
O1 O-2 -0.036 0.457 0.2594 0.25 0.0
Cl2 Cl-1 0.18904 0.28685 0 1 0.0
